data_4088193
loop_
_publ_author_name
'He, Fan'
'Danopoulos, Andreas A.'
'Braunstein, Pierre'

_publ_section_title
;
 Trifunctional pNHC, Imine, Pyridine Pincer-Type Iridium(III) Complexes:
 Synthetic, Structural, and Reactivity Studies
;
_journal_issue 2
_journal_name_full Organometallics
_journal_page_first 198
_journal_paper_doi 10.1021/acs.organomet.5b00926
_journal_volume 35
_journal_year 2015
_chemical_formula_moiety 'C24 H30 Cl Ir N5, B F4, C H2 Cl2'
_chemical_formula_sum 'C25 H32 B Cl3 F4 Ir N5'
_chemical_formula_weight 787.91
_space_group_crystal_system monoclinic
_space_group_IT_number 14
_space_group_name_Hall '-P 2ybc'
_space_group_name_H-M_alt 'P 1 21/c 1'
_atom_sites_solution_hydrogens mixed
_atom_sites_solution_primary direct
_atom_sites_solution_secondary difmap
_audit_creation_method SHELXL-2013
_cell_angle_alpha 90
_cell_angle_beta 127.008(2)
_cell_angle_gamma 90
_cell_formula_units_Z 4
_cell_length_a 18.4630(6)
_cell_length_b 8.4248(3)
_cell_length_c 24.8389(7)
_cell_measurement_reflns_used 9863
_cell_measurement_temperature 173(2)
_cell_measurement_theta_max 31.97
_cell_measurement_theta_min 2.63
_cell_volume 3085.30(19)
_computing_cell_refinement 'Bruker SAINT'
_computing_data_collection 'Bruker APEX2'
_computing_data_reduction 'Bruker SAINT'
_computing_molecular_graphics 'Bruker SHELXTL'
_computing_publication_material 'Bruker SHELXTL'
_computing_structure_refinement 'SHELXL-2013 (Sheldrick, 2013)'
_computing_structure_solution 'SHELXS-2013 (Sheldrick, 2013)'
_diffrn_ambient_temperature 173(2)
_diffrn_measured_fraction_theta_full 1.000
_diffrn_measured_fraction_theta_max 0.998
_diffrn_measurement_device_type 'Bruker APEX-II CCD'
_diffrn_measurement_method '\f and \w scans'
_diffrn_radiation_type MoK\a
_diffrn_radiation_wavelength 0.71073
_diffrn_reflns_av_R_equivalents 0.0322
_diffrn_reflns_av_unetI/netI 0.0290
_diffrn_reflns_Laue_measured_fraction_full 1.000
_diffrn_reflns_Laue_measured_fraction_max 0.998
_diffrn_reflns_limit_h_max 26
_diffrn_reflns_limit_h_min -27
_diffrn_reflns_limit_k_max 12
_diffrn_reflns_limit_k_min -12
_diffrn_reflns_limit_l_max 37
_diffrn_reflns_limit_l_min -37
_diffrn_reflns_number 52902
_diffrn_reflns_point_group_measured_fraction_full 1.000
_diffrn_reflns_point_group_measured_fraction_max 0.998
_diffrn_reflns_theta_full 25.242
_diffrn_reflns_theta_max 32.031
_diffrn_reflns_theta_min 1.381
_diffrn_source 'fine focus sealed tub'
_exptl_absorpt_coefficient_mu 4.635
_exptl_absorpt_correction_T_max 0.7463
_exptl_absorpt_correction_T_min 0.5528
_exptl_absorpt_correction_type multi-scan
_exptl_absorpt_process_details sadabs
_exptl_crystal_colour red
_exptl_crystal_density_diffrn 1.696
_exptl_crystal_description block
_exptl_crystal_F_000 1544
_exptl_crystal_size_max 0.350
_exptl_crystal_size_mid 0.250
_exptl_crystal_size_min 0.180
_refine_diff_density_max 1.750
_refine_diff_density_min -2.403
_refine_diff_density_rms 0.129
_refine_ls_extinction_method none
_refine_ls_goodness_of_fit_ref 1.187
_refine_ls_hydrogen_treatment mixed
_refine_ls_matrix_type full
_refine_ls_number_parameters 362
_refine_ls_number_reflns 10720
_refine_ls_number_restraints 0
_refine_ls_restrained_S_all 1.187
_refine_ls_R_factor_all 0.0474
_refine_ls_R_factor_gt 0.0364
_refine_ls_shift/su_max 0.001
_refine_ls_shift/su_mean 0.000
_refine_ls_structure_factor_coef Fsqd
_refine_ls_weighting_details 'w=1/[\s^2^(Fo^2^)+(0.0230P)^2^+5.8984P] where P=(Fo^2^+2Fc^2^)/3'
_refine_ls_weighting_scheme calc
_refine_ls_wR_factor_gt 0.0691
_refine_ls_wR_factor_ref 0.0716
_reflns_Friedel_coverage 0.000
_reflns_number_gt 9214
_reflns_number_total 10720
_reflns_threshold_expression 'I > 2\s(I)'
_cod_data_source_file om5b00926_si_001.cif
_cod_data_source_block pbfh150326
_cod_original_cell_volume 3085.30(18)
_cod_original_sg_symbol_H-M 'P 21/c'
_cod_database_code 4088193
_shelx_space_group_comment
;
The symmetry employed for this shelxl refinement is uniquely defined
by the following loop, which should always be used as a source of
symmetry information in preference to the above space-group names.
They are only intended as comments.
;
_shelx_estimated_absorpt_t_min 0.294
_shelx_estimated_absorpt_t_max 0.489
_shelxl_version_number 2013-4

loop_
_space_group_symop_operation_xyz
'x, y, z'
'-x, y+1/2, -z+1/2'
'-x, -y, -z'
'x, -y-1/2, z-1/2'

loop_
_atom_site_label
_atom_site_type_symbol
_atom_site_fract_x
_atom_site_fract_y
_atom_site_fract_z
_atom_site_U_iso_or_equiv
_atom_site_adp_type
_atom_site_occupancy
_atom_site_site_symmetry_order
_atom_site_calc_flag
_atom_site_refinement_flags_posn
_atom_site_refinement_flags_adp
C1 C 0.9420(2) 0.7663(4) 1.01080(16) 0.0218(6) Uani 1 1 d . .
C2 C 1.0610(2) 0.7080(4) 1.0108(2) 0.0311(8) Uani 1 1 d . .
H2 H 1.0993 0.7072 0.9972 0.037 Uiso 1 1 calc R U
C3 C 1.0755(2) 0.6311(4) 1.06354(19) 0.0282(7) Uani 1 1 d . .
H3 H 1.1258 0.5651 1.0945 0.034 Uiso 1 1 calc R U
C4 C 0.9827(2) 0.6239(4) 1.10805(16) 0.0201(6) Uani 1 1 d . .
C5 C 1.0344(2) 0.5313(4) 1.16577(18) 0.0282(7) Uani 1 1 d . .
H5 H 1.0900 0.4850 1.1793 0.034 Uiso 1 1 calc R U
C6 C 1.0016(2) 0.5093(4) 1.20275(18) 0.0302(7) Uani 1 1 d . .
H6 H 1.0357 0.4471 1.2427 0.036 Uiso 1 1 calc R U
C7 C 0.9199(2) 0.5760(4) 1.18299(16) 0.0261(7) Uani 1 1 d . .
H7 H 0.8990 0.5626 1.2095 0.031 Uiso 1 1 calc R U
C8 C 0.8702(2) 0.6623(3) 1.12380(15) 0.0183(5) Uani 1 1 d . .
C9 C 0.7824(2) 0.7426(4) 1.09351(15) 0.0190(5) Uani 1 1 d . .
C10 C 0.7388(3) 0.7338(5) 1.12804(19) 0.0313(8) Uani 1 1 d . .
H10A H 0.7781 0.7848 1.1723 0.047 Uiso 1 1 calc R U
H10B H 0.7295 0.6224 1.1337 0.047 Uiso 1 1 calc R U
H10C H 0.6802 0.7885 1.1008 0.047 Uiso 1 1 calc R U
C11 C 0.67026(19) 0.9203(4) 1.00864(15) 0.0183(5) Uani 1 1 d . .
C12 C 0.5857(2) 0.8646(4) 0.95375(16) 0.0236(6) Uani 1 1 d . .
C13 C 0.5123(2) 0.9684(5) 0.92527(19) 0.0349(8) Uani 1 1 d . .
H13 H 0.4537 0.9335 0.8884 0.042 Uiso 1 1 calc R U
C14 C 0.5230(3) 1.1200(5) 0.9494(2) 0.0381(9) Uani 1 1 d . .
H14 H 0.4723 1.1891 0.9288 0.046 Uiso 1 1 calc R U
C15 C 0.6071(3) 1.1718(4) 1.0032(2) 0.0332(8) Uani 1 1 d . .
H15 H 0.6134 1.2768 1.0195 0.040 Uiso 1 1 calc R U
C16 C 0.6831(2) 1.0744(4) 1.03450(17) 0.0236(6) Uani 1 1 d . .
C17 C 0.5723(2) 0.6990(5) 0.92555(19) 0.0317(7) Uani 1 1 d . .
H17 H 0.6331 0.6467 0.9508 0.038 Uiso 1 1 calc R U
C18 C 0.5331(4) 0.7043(6) 0.8512(2) 0.0552(13) Uani 1 1 d . .
H18A H 0.4717 0.7490 0.8249 0.083 Uiso 1 1 calc R U
H18B H 0.5306 0.5965 0.8353 0.083 Uiso 1 1 calc R U
H18C H 0.5716 0.7708 0.8455 0.083 Uiso 1 1 calc R U
C19 C 0.5119(4) 0.5986(5) 0.9355(3) 0.0537(12) Uani 1 1 d . .
H19A H 0.5370 0.5989 0.9832 0.080 Uiso 1 1 calc R U
H19B H 0.5095 0.4894 0.9209 0.080 Uiso 1 1 calc R U
H19C H 0.4506 0.6434 0.9086 0.080 Uiso 1 1 calc R U
C20 C 0.7751(2) 1.1398(4) 1.09158(19) 0.0285(7) Uani 1 1 d . .
H20 H 0.8197 1.0504 1.1100 0.034 Uiso 1 1 calc R U
C21 C 0.7766(3) 1.2070(5) 1.1493(2) 0.0424(10) Uani 1 1 d . .
H21A H 0.7338 1.2958 1.1327 0.064 Uiso 1 1 calc R U
H21B H 0.8378 1.2445 1.1852 0.064 Uiso 1 1 calc R U
H21C H 0.7589 1.1240 1.1670 0.064 Uiso 1 1 calc R U
C22 C 0.8047(3) 1.2642(5) 1.0635(2) 0.0461(11) Uani 1 1 d . .
H22A H 0.7996 1.2197 1.0249 0.069 Uiso 1 1 calc R U
H22B H 0.8677 1.2949 1.0986 0.069 Uiso 1 1 calc R U
H22C H 0.7655 1.3579 1.0490 0.069 Uiso 1 1 calc R U
C23 C 0.7272(3) 1.0500(5) 0.88410(19) 0.0360(8) Uani 1 1 d . .
C24 C 0.6810(4) 1.1706(6) 0.8311(3) 0.0657(16) Uani 1 1 d . .
H24A H 0.6973 1.2764 0.8517 0.099 Uiso 1 1 calc R U
H24B H 0.6152 1.1559 0.8046 0.099 Uiso 1 1 calc R U
H24C H 0.6995 1.1603 0.8017 0.099 Uiso 1 1 calc R U
C25 C 0.3046(4) 0.2093(6) 0.7191(2) 0.0519(12) Uani 1 1 d . .
H25A H 0.2928 0.1946 0.6749 0.062 Uiso 1 1 calc R U
H25B H 0.2603 0.2877 0.7132 0.062 Uiso 1 1 calc R U
N1 N 0.9794(2) 0.7896(4) 0.97941(16) 0.0269(6) Uani 1 1 d . .
N2 N 1.00204(17) 0.6673(3) 1.06391(14) 0.0219(5) Uani 1 1 d . .
N3 N 0.90319(16) 0.6857(3) 1.08830(12) 0.0169(4) Uani 1 1 d . .
N4 N 0.75015(16) 0.8208(3) 1.03824(12) 0.0174(4) Uani 1 1 d . .
N5 N 0.76407(19) 0.9579(3) 0.92567(14) 0.0238(5) Uani 1 1 d . .
B1 B 0.8855(5) 0.9844(6) 0.8149(3) 0.0521(15) Uani 1 1 d . .
F1 F 0.8994(4) 0.8277(4) 0.8114(3) 0.1099(17) Uani 1 1 d . .
F2 F 0.8939(2) 1.0125(3) 0.87322(13) 0.0564(7) Uani 1 1 d . .
F3 F 0.7976(3) 1.0108(6) 0.76003(18) 0.1112(16) Uani 1 1 d . .
F4 F 0.9428(2) 1.0778(4) 0.81111(14) 0.0654(9) Uani 1 1 d . .
Cl1 Cl 0.76197(5) 0.56818(10) 0.93810(4) 0.02702(16) Uani 1 1 d . .
Cl2 Cl 0.41392(14) 0.2832(3) 0.77680(9) 0.1039(7) Uani 1 1 d . .
Cl3 Cl 0.28847(8) 0.02660(15) 0.74551(6) 0.0517(3) Uani 1 1 d . .
Ir1 Ir 0.83411(2) 0.81474(2) 1.00636(2) 0.01762(3) Uani 1 1 d . .
H1 H 0.8819 0.9650 1.0483 0.050 Uiso 1 1 d . .
H1N H 0.958(3) 0.846(5) 0.946(2) 0.029(11) Uiso 1 1 d . .

loop_
_atom_site_aniso_label
_atom_site_aniso_U_11
_atom_site_aniso_U_22
_atom_site_aniso_U_33
_atom_site_aniso_U_23
_atom_site_aniso_U_13
_atom_site_aniso_U_12
C1 0.0256(15) 0.0190(13) 0.0244(15) -0.0012(11) 0.0170(13) -0.0001(11)
C2 0.0263(16) 0.0332(19) 0.044(2) -0.0087(15) 0.0268(16) -0.0022(14)
C3 0.0194(15) 0.0286(16) 0.0393(19) -0.0063(14) 0.0190(15) 0.0012(13)
C4 0.0150(13) 0.0180(13) 0.0242(14) -0.0016(11) 0.0102(12) 0.0010(10)
C5 0.0178(14) 0.0252(16) 0.0313(17) 0.0054(13) 0.0093(14) 0.0051(12)
C6 0.0255(17) 0.0279(17) 0.0244(16) 0.0095(13) 0.0082(14) 0.0056(13)
C7 0.0289(16) 0.0262(16) 0.0201(14) 0.0046(12) 0.0131(13) 0.0013(13)
C8 0.0207(13) 0.0154(13) 0.0183(12) -0.0003(10) 0.0115(11) 0.0008(10)
C9 0.0208(14) 0.0182(13) 0.0202(14) 0.0003(11) 0.0135(12) 0.0004(11)
C10 0.0355(19) 0.0377(19) 0.0338(18) 0.0106(15) 0.0279(17) 0.0095(15)
C11 0.0176(13) 0.0213(14) 0.0198(13) 0.0043(11) 0.0134(12) 0.0053(11)
C12 0.0215(15) 0.0260(15) 0.0222(14) 0.0007(12) 0.0126(13) 0.0020(12)
C13 0.0207(16) 0.043(2) 0.0318(18) 0.0039(16) 0.0110(15) 0.0066(15)
C14 0.0295(19) 0.036(2) 0.046(2) 0.0124(17) 0.0216(18) 0.0185(16)
C15 0.0372(19) 0.0208(16) 0.050(2) 0.0036(15) 0.0306(18) 0.0082(14)
C16 0.0276(16) 0.0211(14) 0.0305(16) 0.0007(12) 0.0220(14) 0.0026(12)
C17 0.0243(16) 0.0348(19) 0.0299(17) -0.0085(15) 0.0130(14) 0.0002(14)
C18 0.059(3) 0.063(3) 0.033(2) -0.015(2) 0.022(2) -0.007(3)
C19 0.063(3) 0.032(2) 0.085(4) -0.007(2) 0.055(3) -0.009(2)
C20 0.0325(18) 0.0200(15) 0.0363(19) -0.0055(13) 0.0225(16) -0.0009(13)
C21 0.057(3) 0.038(2) 0.038(2) -0.0066(17) 0.032(2) -0.0031(19)
C22 0.059(3) 0.038(2) 0.057(3) -0.016(2) 0.043(2) -0.021(2)
C23 0.037(2) 0.0322(19) 0.0281(17) 0.0059(15) 0.0142(16) 0.0032(16)
C24 0.074(4) 0.046(3) 0.043(3) 0.027(2) 0.017(3) 0.012(3)
C25 0.061(3) 0.051(3) 0.038(2) -0.001(2) 0.027(2) -0.005(2)
N1 0.0293(15) 0.0297(16) 0.0322(15) 0.0004(12) 0.0241(13) 0.0007(12)
N2 0.0182(12) 0.0204(13) 0.0287(13) -0.0005(10) 0.0150(11) 0.0041(10)
N3 0.0153(10) 0.0173(11) 0.0161(10) -0.0009(9) 0.0084(9) 0.0001(9)
N4 0.0174(11) 0.0151(10) 0.0197(11) -0.0023(9) 0.0113(10) -0.0001(9)
N5 0.0265(14) 0.0229(13) 0.0228(12) 0.0045(10) 0.0152(11) 0.0025(11)
B1 0.090(4) 0.038(3) 0.034(2) -0.007(2) 0.040(3) -0.016(3)
F1 0.211(5) 0.0367(18) 0.174(5) -0.018(2) 0.165(4) -0.012(2)
F2 0.089(2) 0.0538(16) 0.0388(14) -0.0016(12) 0.0450(15) 0.0006(15)
F3 0.101(3) 0.145(4) 0.050(2) 0.015(2) 0.025(2) -0.030(3)
F4 0.104(2) 0.0567(18) 0.0514(16) -0.0183(14) 0.0554(18) -0.0378(17)
Cl1 0.0275(4) 0.0263(4) 0.0270(4) -0.0041(3) 0.0163(3) 0.0027(3)
Cl2 0.1060(14) 0.1203(16) 0.0601(9) -0.0222(10) 0.0365(10) -0.0679(13)
Cl3 0.0461(6) 0.0565(7) 0.0449(6) 0.0050(5) 0.0234(5) -0.0031(5)
Ir1 0.01881(5) 0.01876(5) 0.01803(5) 0.00326(5) 0.01254(4) 0.00449(5)

loop_
_atom_type_symbol
_atom_type_description
_atom_type_scat_dispersion_real
_atom_type_scat_dispersion_imag
_atom_type_scat_source
C C 0.0033 0.0016 'International Tables Vol C Tables 4.2.6.8 and 6.1.1.4'
H H 0.0000 0.0000 'International Tables Vol C Tables 4.2.6.8 and 6.1.1.4'
N N 0.0061 0.0033 'International Tables Vol C Tables 4.2.6.8 and 6.1.1.4'
B B 0.0013 0.0007 'International Tables Vol C Tables 4.2.6.8 and 6.1.1.4'
F F 0.0171 0.0103 'International Tables Vol C Tables 4.2.6.8 and 6.1.1.4'
Cl Cl 0.1484 0.1585 'International Tables Vol C Tables 4.2.6.8 and 6.1.1.4'
Ir Ir -1.4442 7.9887 'International Tables Vol C Tables 4.2.6.8 and 6.1.1.4'

loop_
_geom_angle_atom_site_label_1
_geom_angle_atom_site_label_2
_geom_angle_atom_site_label_3
_geom_angle
N1 C1 N2 104.3(3)
N1 C1 Ir1 143.1(3)
N2 C1 Ir1 112.5(2)
C3 C2 N1 107.5(3)
C3 C2 H2 126.3
N1 C2 H2 126.3
C2 C3 N2 106.2(3)
C2 C3 H3 126.9
N2 C3 H3 126.9
N3 C4 C5 121.1(3)
N3 C4 N2 110.7(3)
C5 C4 N2 128.2(3)
C6 C5 C4 117.2(3)
C6 C5 H5 121.4
C4 C5 H5 121.4
C5 C6 C7 121.7(3)
C5 C6 H6 119.1
C7 C6 H6 119.1
C8 C7 C6 118.2(3)
C8 C7 H7 120.9
C6 C7 H7 120.9
N3 C8 C7 119.9(3)
N3 C8 C9 112.8(2)
C7 C8 C9 127.2(3)
N4 C9 C8 115.8(3)
N4 C9 C10 124.8(3)
C8 C9 C10 119.4(3)
C9 C10 H10A 109.5
C9 C10 H10B 109.5
H10A C10 H10B 109.5
C9 C10 H10C 109.5
H10A C10 H10C 109.5
H10B C10 H10C 109.5
C12 C11 C16 122.6(3)
C12 C11 N4 119.8(3)
C16 C11 N4 117.5(3)
C13 C12 C11 117.2(3)
C13 C12 C17 120.3(3)
C11 C12 C17 122.5(3)
C14 C13 C12 121.4(4)
C14 C13 H13 119.3
C12 C13 H13 119.3
C13 C14 C15 120.1(3)
C13 C14 H14 119.9
C15 C14 H14 119.9
C14 C15 C16 121.6(3)
C14 C15 H15 119.2
C16 C15 H15 119.2
C15 C16 C11 117.0(3)
C15 C16 C20 119.6(3)
C11 C16 C20 123.3(3)
C12 C17 C18 111.1(3)
C12 C17 C19 111.5(3)
C18 C17 C19 110.5(4)
C12 C17 H17 107.9
C18 C17 H17 107.9
C19 C17 H17 107.9
C17 C18 H18A 109.5
C17 C18 H18B 109.5
H18A C18 H18B 109.5
C17 C18 H18C 109.5
H18A C18 H18C 109.5
H18B C18 H18C 109.5
C17 C19 H19A 109.5
C17 C19 H19B 109.5
H19A C19 H19B 109.5
C17 C19 H19C 109.5
H19A C19 H19C 109.5
H19B C19 H19C 109.5
C16 C20 C21 112.9(3)
C16 C20 C22 109.2(3)
C21 C20 C22 111.4(3)
C16 C20 H20 107.7
C21 C20 H20 107.7
C22 C20 H20 107.7
C20 C21 H21A 109.5
C20 C21 H21B 109.5
H21A C21 H21B 109.5
C20 C21 H21C 109.5
H21A C21 H21C 109.5
H21B C21 H21C 109.5
C20 C22 H22A 109.5
C20 C22 H22B 109.5
H22A C22 H22B 109.5
C20 C22 H22C 109.5
H22A C22 H22C 109.5
H22B C22 H22C 109.5
N5 C23 C24 179.0(5)
C23 C24 H24A 109.5
C23 C24 H24B 109.5
H24A C24 H24B 109.5
C23 C24 H24C 109.5
H24A C24 H24C 109.5
H24B C24 H24C 109.5
Cl2 C25 Cl3 112.1(3)
Cl2 C25 H25A 109.2
Cl3 C25 H25A 109.2
Cl2 C25 H25B 109.2
Cl3 C25 H25B 109.2
H25A C25 H25B 107.9
C1 N1 C2 111.5(3)
C1 N1 H1N 126(3)
C2 N1 H1N 123(3)
C1 N2 C4 118.2(3)
C1 N2 C3 110.5(3)
C4 N2 C3 131.3(3)
C4 N3 C8 121.8(3)
C4 N3 Ir1 118.7(2)
C8 N3 Ir1 119.42(19)
C9 N4 C11 120.4(3)
C9 N4 Ir1 114.1(2)
C11 N4 Ir1 124.84(19)
C23 N5 Ir1 173.7(3)
F1 B1 F4 111.9(5)
F1 B1 F3 104.5(5)
F4 B1 F3 110.0(4)
F1 B1 F2 109.0(4)
F4 B1 F2 111.7(4)
F3 B1 F2 109.5(5)
N3 Ir1 C1 79.77(12)
N3 Ir1 N5 176.63(11)
C1 Ir1 N5 101.69(12)
N3 Ir1 N4 77.91(10)
C1 Ir1 N4 157.56(12)
N5 Ir1 N4 100.48(11)
N3 Ir1 Cl1 89.50(8)
C1 Ir1 Cl1 88.49(10)
N5 Ir1 Cl1 93.56(9)
N4 Ir1 Cl1 93.57(7)
N3 Ir1 H1 90.2
C1 Ir1 H1 89.1
N5 Ir1 H1 86.8
N4 Ir1 H1 88.7
Cl1 Ir1 H1 177.6

loop_
_geom_bond_atom_site_label_1
_geom_bond_atom_site_label_2
_geom_bond_distance
C1 N1 1.332(4)
C1 N2 1.380(4)
C1 Ir1 1.970(3)
C2 C3 1.336(5)
C2 N1 1.391(5)
C2 H2 0.9500
C3 N2 1.396(4)
C3 H3 0.9500
C4 N3 1.342(4)
C4 C5 1.388(5)
C4 N2 1.391(4)
C5 C6 1.383(5)
C5 H5 0.9500
C6 C7 1.394(5)
C6 H6 0.9500
C7 C8 1.381(4)
C7 H7 0.9500
C8 N3 1.354(4)
C8 C9 1.478(4)
C9 N4 1.299(4)
C9 C10 1.490(4)
C10 H10A 0.9800
C10 H10B 0.9800
C10 H10C 0.9800
C11 C12 1.398(4)
C11 C16 1.404(4)
C11 N4 1.454(4)
C12 C13 1.395(5)
C12 C17 1.513(5)
C13 C14 1.374(6)
C13 H13 0.9500
C14 C15 1.374(6)
C14 H14 0.9500
C15 C16 1.391(5)
C15 H15 0.9500
C16 C20 1.517(5)
C17 C18 1.527(6)
C17 C19 1.532(6)
C17 H17 1.0000
C18 H18A 0.9800
C18 H18B 0.9800
C18 H18C 0.9800
C19 H19A 0.9800
C19 H19B 0.9800
C19 H19C 0.9800
C20 C21 1.527(5)
C20 C22 1.530(6)
C20 H20 1.0000
C21 H21A 0.9800
C21 H21B 0.9800
C21 H21C 0.9800
C22 H22A 0.9800
C22 H22B 0.9800
C22 H22C 0.9800
C23 N5 1.133(4)
C23 C24 1.463(5)
C24 H24A 0.9800
C24 H24B 0.9800
C24 H24C 0.9800
C25 Cl2 1.742(5)
C25 Cl3 1.767(5)
C25 H25A 0.9900
C25 H25B 0.9900
N1 H1N 0.83(4)
N3 Ir1 1.956(2)
N4 Ir1 2.124(2)
N5 Ir1 2.006(3)
B1 F1 1.358(6)
B1 F4 1.366(6)
B1 F3 1.370(8)
B1 F2 1.382(5)
Cl1 Ir1 2.4990(8)
Ir1 H1 1.5361

loop_
_geom_hbond_atom_site_label_D
_geom_hbond_atom_site_label_H
_geom_hbond_atom_site_label_A
_geom_hbond_distance_DH
_geom_hbond_distance_HA
_geom_hbond_distance_DA
_geom_hbond_angle_DHA
N1 H1N F2 0.83(4) 2.01(4) 2.822(4) 166(4)

loop_
_geom_torsion_atom_site_label_1
_geom_torsion_atom_site_label_2
_geom_torsion_atom_site_label_3
_geom_torsion_atom_site_label_4
_geom_torsion
N1 C2 C3 N2 -0.2(4)
N3 C4 C5 C6 -1.7(5)
N2 C4 C5 C6 177.9(3)
C4 C5 C6 C7 0.4(5)
C5 C6 C7 C8 1.8(5)
C6 C7 C8 N3 -2.8(5)
C6 C7 C8 C9 180.0(3)
N3 C8 C9 N4 0.6(4)
C7 C8 C9 N4 178.0(3)
N3 C8 C9 C10 -177.6(3)
C7 C8 C9 C10 -0.2(5)
C16 C11 C12 C13 -0.9(5)
N4 C11 C12 C13 -176.8(3)
C16 C11 C12 C17 179.4(3)
N4 C11 C12 C17 3.5(5)
C11 C12 C13 C14 1.2(6)
C17 C12 C13 C14 -179.1(4)
C12 C13 C14 C15 -0.9(6)
C13 C14 C15 C16 0.3(6)
C14 C15 C16 C11 -0.1(5)
C14 C15 C16 C20 177.1(4)
C12 C11 C16 C15 0.4(5)
N4 C11 C16 C15 176.3(3)
C12 C11 C16 C20 -176.7(3)
N4 C11 C16 C20 -0.7(4)
C13 C12 C17 C18 58.4(5)
C11 C12 C17 C18 -121.8(4)
C13 C12 C17 C19 -65.3(5)
C11 C12 C17 C19 114.5(4)
C15 C16 C20 C21 56.2(5)
C11 C16 C20 C21 -126.9(3)
C15 C16 C20 C22 -68.3(4)
C11 C16 C20 C22 108.7(4)
N2 C1 N1 C2 0.3(4)
Ir1 C1 N1 C2 -176.7(3)
C3 C2 N1 C1 -0.1(4)
N1 C1 N2 C4 178.3(3)
Ir1 C1 N2 C4 -3.7(4)
N1 C1 N2 C3 -0.4(4)
Ir1 C1 N2 C3 177.7(2)
N3 C4 N2 C1 2.2(4)
C5 C4 N2 C1 -177.4(3)
N3 C4 N2 C3 -179.5(3)
C5 C4 N2 C3 0.9(6)
C2 C3 N2 C1 0.3(4)
C2 C3 N2 C4 -178.1(3)
C5 C4 N3 C8 0.7(5)
N2 C4 N3 C8 -178.9(3)
C5 C4 N3 Ir1 -179.9(2)
N2 C4 N3 Ir1 0.4(3)
C7 C8 N3 C4 1.6(4)
C9 C8 N3 C4 179.2(3)
C7 C8 N3 Ir1 -177.7(2)
C9 C8 N3 Ir1 -0.1(3)
C8 C9 N4 C11 -172.3(3)
C10 C9 N4 C11 5.8(5)
C8 C9 N4 Ir1 -0.8(3)
C10 C9 N4 Ir1 177.3(3)
C12 C11 N4 C9 -100.9(4)
C16 C11 N4 C9 83.1(4)
C12 C11 N4 Ir1 88.5(3)
C16 C11 N4 Ir1 -87.5(3)
